data_1100101
loop_
_publ_author_name
'Calleri, M.'
'Gavetti, A.'
'Ivaldi, G.'
'Rubbo, M.'

_publ_section_title
;
 Synthetic epsomite, MgSO~4~ . 7H~2~O: absolute configuration and surface
 features of the complementary {111} forms
;
_journal_issue 3
_journal_name_full 'Acta Crystallographica Section B'
_journal_page_first 218
_journal_page_last 222
_journal_paper_doi 10.1107/S0108768184002019
_journal_volume 40
_journal_year 1984
_chemical_compound_source Synthetic
_chemical_formula_moiety 'Mg S O4, 7(H2 O)'
_chemical_formula_sum 'H14 Mg O11 S'
_chemical_name_mineral Epsomite
_chemical_name_systematic 'Magnesium sulfate heptahydrate'
_space_group_IT_number 19
_symmetry_cell_setting orthorhombic
_symmetry_Int_Tables_number 19
_symmetry_space_group_name_Hall 'P 2ac 2ab'
_symmetry_space_group_name_H-M 'P 21 21 21'
_cell_angle_alpha 90
_cell_angle_beta 90
_cell_angle_gamma 90
_cell_formula_units_Z 4
_cell_length_a 11.887(2)
_cell_length_b 12.013(2)
_cell_length_c 6.861(1)
_cell_volume 979.7
_database_code_amcsd 0021005
_exptl_crystal_density_diffrn 1.671
_exptl_crystal_density_meas 1.68
_cod_depositor_comments
;
 Adding the _chemical_formula_moiety and _chemical_formula_sum data items.

 Antanas Vaitkus,
 2017-09-10
;
_cod_database_code 1100101

loop_
_space_group_symop_operation_xyz
x,y,z
1/2-x,-y,1/2+z
1/2+x,1/2-y,-z
-x,1/2+y,1/2-z

loop_
_atom_site_label
_atom_site_type_symbol
_atom_site_symmetry_multiplicity
_atom_site_Wyckoff_symbol
_atom_site_fract_x
_atom_site_fract_y
_atom_site_fract_z
_atom_site_occupancy
_atom_site_attached_hydrogens
_atom_site_calc_flag
Mg1 Mg2+ 4 a 0.42279(3) 0.10616(3) 0.04023(6) 1. 0 d
S1 S6+ 4 a 0.72658(2) 0.18391(2) 0.49046(3) 1. 0 d
O1 O2- 4 a 0.68483(12) 0.07519(8) 0.42752(18) 1. 0 d
O2 O2- 4 a 0.85049(7) 0.18643(9) 0.48316(15) 1. 0 d
O3 O2- 4 a 0.68864(8) 0.20604(10) 0.69088(14) 1. 0 d
O4 O2- 4 a 0.68056(8) 0.27242(8) 0.36211(15) 1. 0 d
O5 O2- 4 a 0.26513(7) 0.17375(9) 0.00335(14) 1. 0 d
O6 O2- 4 a 0.47188(7) 0.24819(7) 0.19796(14) 1. 0 d
O7 O2- 4 a 0.46916(8) 0.17613(9) 0.77947(14) 1. 0 d
O8 O2- 4 a 0.58271(8) 0.04587(9) 0.07720(16) 1. 0 d
O9 O2- 4 a 0.37616(9) 0.96138(7) 0.88932(14) 1. 0 d
O10 O2- 4 a 0.36233(9) 0.03435(9) 0.29140(15) 1. 0 d
O11 O2- 4 a 0.49164(10) 0.43790(8) 0.93903(19) 1. 0 d
H1 H1+ 4 a 0.2343(18) 0.2274(16) 0.075(3) 1. 0 d
H2 H1+ 4 a 0.2395(19) 0.1864(17) -0.1179(28) 1. 0 d
H3 H1+ 4 a 0.4263(15) 0.2639(17) 0.2947(30) 1. 0 d
H4 H1+ 4 a 0.5407(14) 0.2442(17) 0.2528(28) 1. 0 d
H5 H1+ 4 a 0.4397(18) 0.2367(17) 0.7072(34) 1. 0 d
H6 H1+ 4 a 0.5416(15) 0.1857(16) 0.7393(33) 1. 0 d
H7 H1+ 4 a 0.6257(19) 0.0665(19) 0.1858(33) 1. 0 d
H8 H1+ 4 a 0.6100(21) -0.0223(16) 0.0401(34) 1. 0 d
H9 H1+ 4 a 0.3613(18) 0.8905(15) 0.9316(32) 1. 0 d
H10 H1+ 4 a 0.4117(18) 0.9540(18) 0.7849(29) 1. 0 d
H11 H1+ 4 a 0.2896(15) 0.0333(19) 0.3358(35) 1. 0 d
H12 H1+ 4 a 0.4045(18) -0.0009(18) 0.3946(33) 1. 0 d
H13 H1+ 4 a 0.4241(18) 0.4791(17) 0.9345(37) 1. 0 d
H14 H1+ 4 a 0.4746(17) 0.3777(14) 0.9894(33) 1. 0 d

loop_
_atom_type_symbol
_atom_type_oxidation_number
Mg2+ 2.000
S6+ 6.000
O2- -2.000
H1+ 1.000

loop_
_cod_related_entry_id
_cod_related_entry_database
_cod_related_entry_code
1 AMCSD 0021005
